data_7135261
loop_
_publ_author_name
'Mandal, Chhotan'
'Kundu, Abhishek'
'Panda, Sourav'
'Mukherjee, Debabrata'

_publ_section_title
;
 Intriguing Metal-Ligand Interplays Leading to Diverse Al-H-M (M = Mg, Ca)
 Heterobimetallic Hydrides on a Picolyl-Based 3N Ligand
;
_journal_name_full 'Chemical Communications'
_journal_paper_doi 10.1039/D5CC05693D
_journal_year 2025
_chemical_formula_moiety 'C37 H76 Al Ca N5 O Si4'
_chemical_formula_sum 'C40.3 H83.7 Al Ca N5 O Si4'
_chemical_formula_weight 833.84
_space_group_crystal_system monoclinic
_space_group_IT_number 14
_space_group_name_Hall '-P 2yn'
_space_group_name_H-M_alt 'P 1 21/n 1'
_atom_sites_solution_hydrogens mixed
_audit_creation_date 2025-08-19
_audit_creation_method
;
Olex2 1.5
(compiled 2024.02.16 svn.r378c4104 for OlexSys, GUI svn.r6928)
;
_audit_update_record
;
2025-08-21 deposited with the CCDC.	2025-11-27 downloaded from the CCDC.
;
_cell_angle_alpha 90
_cell_angle_beta 98.6140(10)
_cell_angle_gamma 90
_cell_formula_units_Z 4
_cell_length_a 11.04900(10)
_cell_length_b 19.6928(3)
_cell_length_c 23.4848(3)
_cell_measurement_reflns_used 9166
_cell_measurement_temperature 100(2)
_cell_measurement_theta_max 68.511
_cell_measurement_theta_min 3.807
_cell_volume 5052.32(11)
_computing_molecular_graphics 'Olex2 1.5 (Dolomanov et al., 2009)'
_computing_publication_material 'Olex2 1.5 (Dolomanov et al., 2009)'
_computing_structure_refinement 'SHELXL 2019/3 (Sheldrick, 2015)'
_computing_structure_solution 'olex2.solve 1.5 (Bourhis et al., 2015)'
_diffrn_ambient_temperature 100.15
_diffrn_measured_fraction_theta_full 0.994
_diffrn_measured_fraction_theta_max 0.985
_diffrn_measurement_device_type 'XtaLAB Synergy, Dualflex, HyPix3000'
_diffrn_measurement_method '\w scans'
_diffrn_radiation_type CuK\a
_diffrn_radiation_wavelength 1.54184
_diffrn_reflns_av_R_equivalents 0.0664
_diffrn_reflns_av_unetI/netI 0.0353
_diffrn_reflns_Laue_measured_fraction_full 0.994
_diffrn_reflns_Laue_measured_fraction_max 0.985
_diffrn_reflns_limit_h_max 13
_diffrn_reflns_limit_h_min -13
_diffrn_reflns_limit_k_max 23
_diffrn_reflns_limit_k_min -23
_diffrn_reflns_limit_l_max 24
_diffrn_reflns_limit_l_min -28
_diffrn_reflns_number 78619
_diffrn_reflns_point_group_measured_fraction_full 0.994
_diffrn_reflns_point_group_measured_fraction_max 0.985
_diffrn_reflns_theta_full 67.684
_diffrn_reflns_theta_max 68.511
_diffrn_reflns_theta_min 3.807
_exptl_absorpt_coefficient_mu 2.395
_exptl_absorpt_correction_T_max 0.971
_exptl_absorpt_correction_T_min 0.962
_exptl_absorpt_correction_type multi-scan
_exptl_crystal_colour 'clear brownish brown'
_exptl_crystal_colour_lustre clear
_exptl_crystal_colour_modifier brownish
_exptl_crystal_colour_primary brown
_exptl_crystal_density_diffrn 1.096
_exptl_crystal_description block
_exptl_crystal_F_000 1830
_exptl_crystal_preparation 'solvent diffusion'
_exptl_crystal_size_max 0.0164
_exptl_crystal_size_mid 0.0134
_exptl_crystal_size_min 0.0125
_refine_diff_density_max 0.594
_refine_diff_density_min -0.424
_refine_diff_density_rms 0.064
_refine_ls_extinction_method none
_refine_ls_goodness_of_fit_ref 1.074
_refine_ls_hydrogen_treatment mixed
_refine_ls_matrix_type full
_refine_ls_number_parameters 474
_refine_ls_number_reflns 9166
_refine_ls_number_restraints 0
_refine_ls_restrained_S_all 1.074
_refine_ls_R_factor_all 0.0784
_refine_ls_R_factor_gt 0.0674
_refine_ls_shift/su_max 0.000
_refine_ls_shift/su_mean 0.000
_refine_ls_structure_factor_coef Fsqd
_refine_ls_weighting_details 'w=1/[\s^2^(Fo^2^)+(0.0748P)^2^+6.8243P] where P=(Fo^2^+2Fc^2^)/3'
_refine_ls_weighting_scheme calc
_refine_ls_wR_factor_gt 0.1606
_refine_ls_wR_factor_ref 0.1679
_reflns_Friedel_coverage 0.000
_reflns_number_gt 7825
_reflns_number_total 9166
_reflns_threshold_expression 'I > 2\s(I)'
_cod_data_source_file d5cc05693d2.cif
_cod_data_source_block dm_cm_alca12_auto
_cod_original_formula_sum 'C40.30 H83.70 Al Ca N5 O Si4'
_cod_database_code 7135261
_shelx_shelxl_version_number 2019/3
_shelx_space_group_comment
;
The symmetry employed for this shelxl refinement is uniquely defined
by the following loop, which should always be used as a source of
symmetry information in preference to the above space-group names.
They are only intended as comments.
;
_olex2_refinement_description
;
1. Fixed Uiso
 At 1.2 times of:
  All C(H) groups, All C(H,H) groups
 At 1.5 times of:
  All C(H,H,H) groups
2.a Ternary CH refined with riding coordinates:
 C1(H1)
2.b Secondary CH2 refined with riding coordinates:
 C15(H15A,H15B), C16(H16A,H16B), C17(H17A,H17B), C20(H20A,H20B), C18(H18A,
 H18B), C34(H34A,H34B), C35(H35A,H35B), C37(H37A,H37B), C36(H36A,H36B)
2.c Aromatic/amide H refined with riding coordinates:
 C9(H9), C11(H11), C2(H2), C4(H4), C3(H3)
2.d Idealised Me refined as rotating group:
 C13(H13A,H13B,H13C), C14(H14A,H14B,H14C), C12(H12A,H12B,H12C), C22(H22A,H22B,
 H22C), C25(H25A,H25B,H25C), C33(H33A,H33B,H33C), C32(H32A,H32B,H32C), C23(H23A,
 H23B,H23C), C27(H27A,H27B,H27C), C19(H19A,H19B,H19C), C21(H21A,H21B,H21C),
 C26(H26A,H26B,H26C), C24(H24A,H24B,H24C), C28(H28A,H28B,H28C), C30(H30A,H30B,
 H30C), C29(H29A,H29B,H29C)
;
_smtbx_masks_special_details
;
A solvent mask was calculated and 102 electrons were 
found in a volume of 638\%A^3^ in 1 void per unit cell. 
This is consistent with the presence of 
0.55[C6H14] per formula unit 
which account for 110 electrons 
per unit cell.
;
_olex2_submission_special_instructions 'No special instructions were received'

loop_
_space_group_symop_operation_xyz
'x, y, z'
'-x+1/2, y+1/2, -z+1/2'
'-x, -y, -z'
'x-1/2, -y-1/2, z-1/2'

loop_
_atom_site_label
_atom_site_type_symbol
_atom_site_fract_x
_atom_site_fract_y
_atom_site_fract_z
_atom_site_U_iso_or_equiv
_atom_site_adp_type
_atom_site_occupancy
_atom_site_site_symmetry_order
_atom_site_calc_flag
_atom_site_refinement_flags_posn
_atom_site_refinement_flags_adp
_atom_site_refinement_flags_occupancy
_atom_site_disorder_assembly
_atom_site_disorder_group
Ca01 Ca 0.54506(5) 0.28526(3) 0.18643(2) 0.03374(16) Uani 1 1 d . . . . .
Al02 Al 0.41795(8) 0.25972(4) 0.29828(3) 0.0314(2) Uani 1 1 d . . . . .
Si3 Si 0.77590(8) 0.38965(5) 0.20622(4) 0.0412(2) Uani 1 1 d . . . . .
Si4 Si 0.60284(8) 0.43441(4) 0.10372(4) 0.0407(2) Uani 1 1 d . . . . .
Si2 Si 0.34333(9) 0.11261(4) 0.32766(4) 0.0422(2) Uani 1 1 d . . . . .
Si1 Si 0.17538(8) 0.22803(5) 0.34363(4) 0.0444(2) Uani 1 1 d . . . . .
O1 O 0.6730(2) 0.19785(12) 0.16060(9) 0.0467(5) Uani 1 1 d . . . . .
N2 N 0.3719(2) 0.31930(12) 0.23530(10) 0.0351(5) Uani 1 1 d . . . . .
N1 N 0.4854(2) 0.33259(12) 0.34314(10) 0.0332(5) Uani 1 1 d . . . . .
N5 N 0.3125(2) 0.19894(13) 0.32424(10) 0.0377(6) Uani 1 1 d . . . . .
N4 N 0.6453(2) 0.38000(13) 0.15905(11) 0.0393(6) Uani 1 1 d . . . . .
N3 N 0.3580(3) 0.22118(14) 0.13383(11) 0.0416(6) Uani 1 1 d . . . . .
C6 C 0.5683(3) 0.27297(15) 0.43208(12) 0.0355(6) Uani 1 1 d . . . . .
C8 C 0.4883(3) 0.26568(16) 0.47319(12) 0.0392(7) Uani 1 1 d . . . . .
C9 C 0.4953(3) 0.20686(16) 0.50629(12) 0.0390(7) Uani 1 1 d . . . . .
H9 H 0.440546 0.201447 0.533513 0.047 Uiso 1 1 calc R U . . .
C7 C 0.6559(3) 0.22322(15) 0.42698(12) 0.0363(7) Uani 1 1 d . . . . .
C10 C 0.5792(3) 0.15595(16) 0.50100(12) 0.0384(7) Uani 1 1 d . . . . .
C5 C 0.5570(3) 0.33626(15) 0.39626(12) 0.0380(7) Uani 1 1 d . . . . .
C1 C 0.4866(3) 0.39430(15) 0.30696(13) 0.0389(7) Uani 1 1 d . . . . .
H1 H 0.565495 0.393966 0.290926 0.047 Uiso 1 1 calc R U . . .
C11 C 0.6596(3) 0.16525(16) 0.46189(12) 0.0381(7) Uani 1 1 d . . . . .
H11 H 0.719155 0.131298 0.458542 0.046 Uiso 1 1 calc R U . . .
C15 C 0.3842(3) 0.38972(15) 0.25625(13) 0.0399(7) Uani 1 1 d . . . . .
H15A H 0.306328 0.404823 0.268204 0.048 Uiso 1 1 calc R U . . .
H15B H 0.402400 0.419941 0.224920 0.048 Uiso 1 1 calc R U . . .
C16 C 0.2676(3) 0.31184(17) 0.18918(14) 0.0440(7) Uani 1 1 d . . . . .
H16A H 0.277019 0.343905 0.157680 0.053 Uiso 1 1 calc R U . . .
H16B H 0.191299 0.323733 0.204275 0.053 Uiso 1 1 calc R U . . .
C17 C 0.2569(3) 0.24045(18) 0.16544(14) 0.0454(8) Uani 1 1 d . . . . .
H17A H 0.255088 0.208264 0.197683 0.055 Uiso 1 1 calc R U . . .
H17B H 0.178352 0.236092 0.139212 0.055 Uiso 1 1 calc R U . . .
C13 C 0.7475(3) 0.23069(18) 0.38602(13) 0.0430(7) Uani 1 1 d . . . . .
H13A H 0.707748 0.220940 0.346717 0.064 Uiso 1 1 calc R U . . .
H13B H 0.815170 0.198781 0.396729 0.064 Uiso 1 1 calc R U . . .
H13C H 0.779343 0.277221 0.387917 0.064 Uiso 1 1 calc R U . . .
C14 C 0.3975(4) 0.32051(19) 0.48164(15) 0.0535(9) Uani 1 1 d . . . . .
H14A H 0.439979 0.358051 0.503587 0.080 Uiso 1 1 calc R U . . .
H14B H 0.334964 0.301945 0.502809 0.080 Uiso 1 1 calc R U . . .
H14C H 0.358376 0.337168 0.444022 0.080 Uiso 1 1 calc R U . . .
C31 C 0.7847(4) 0.3187(2) 0.26050(15) 0.0476(8) Uani 1 1 d . . . . .
C20 C 0.3808(4) 0.14703(18) 0.13825(15) 0.0535(9) Uani 1 1 d . . . . .
H20A H 0.400930 0.135071 0.179530 0.064 Uiso 1 1 calc R U . . .
H20B H 0.453675 0.136640 0.119897 0.064 Uiso 1 1 calc R U . . .
C2 C 0.4848(4) 0.45754(17) 0.34128(15) 0.0513(9) Uani 1 1 d . . . . .
H2 H 0.439738 0.496139 0.325841 0.062 Uiso 1 1 calc R U . . .
C18 C 0.3276(3) 0.2433(2) 0.07287(14) 0.0501(8) Uani 1 1 d . . . . .
H18A H 0.306374 0.292202 0.071954 0.060 Uiso 1 1 calc R U . . .
H18B H 0.254643 0.218039 0.054458 0.060 Uiso 1 1 calc R U . . .
C12 C 0.5832(3) 0.09211(17) 0.53640(14) 0.0468(8) Uani 1 1 d . . . . .
H12A H 0.595521 0.103895 0.577402 0.070 Uiso 1 1 calc R U . . .
H12B H 0.650908 0.063388 0.528145 0.070 Uiso 1 1 calc R U . . .
H12C H 0.505825 0.067448 0.526712 0.070 Uiso 1 1 calc R U . . .
C4 C 0.6005(4) 0.39648(18) 0.41949(15) 0.0522(9) Uani 1 1 d . . . . .
H4 H 0.664013 0.397477 0.451575 0.063 Uiso 1 1 calc R U . . .
C22 C 0.1575(3) 0.32150(19) 0.33224(16) 0.0528(9) Uani 1 1 d . . . . .
H22A H 0.227100 0.345092 0.354484 0.079 Uiso 1 1 calc R U . . .
H22B H 0.081416 0.336625 0.345013 0.079 Uiso 1 1 calc R U . . .
H22C H 0.154485 0.331851 0.291236 0.079 Uiso 1 1 calc R U . . .
C25 C 0.5060(4) 0.09201(17) 0.32379(17) 0.0554(9) Uani 1 1 d . . . . .
H25A H 0.523768 0.101678 0.284954 0.083 Uiso 1 1 calc R U . . .
H25B H 0.520771 0.043797 0.332554 0.083 Uiso 1 1 calc R U . . .
H25C H 0.559218 0.119685 0.351823 0.083 Uiso 1 1 calc R U . . .
C34 C 0.7491(3) 0.2063(2) 0.11612(15) 0.0565(10) Uani 1 1 d . . . . .
H34A H 0.760092 0.255060 0.107838 0.068 Uiso 1 1 calc R U . . .
H34B H 0.712556 0.183252 0.080180 0.068 Uiso 1 1 calc R U . . .
C3 C 0.5480(4) 0.45878(18) 0.39438(16) 0.0570(10) Uani 1 1 d . . . . .
H3 H 0.558337 0.500118 0.415395 0.068 Uiso 1 1 calc R U . . .
C33 C 0.7884(4) 0.4699(2) 0.25015(18) 0.0626(10) Uani 1 1 d . . . . .
H33A H 0.793078 0.509003 0.224778 0.094 Uiso 1 1 calc R U . . .
H33B H 0.862424 0.468085 0.278916 0.094 Uiso 1 1 calc R U . . .
H33C H 0.716384 0.474345 0.269634 0.094 Uiso 1 1 calc R U . . .
C35 C 0.8698(4) 0.1740(2) 0.14076(17) 0.0643(11) Uani 1 1 d . . . . .
H35A H 0.920748 0.205238 0.167333 0.077 Uiso 1 1 calc R U . . .
H35B H 0.916286 0.159629 0.109923 0.077 Uiso 1 1 calc R U . . .
C32 C 0.9215(4) 0.3848(2) 0.17387(17) 0.0620(10) Uani 1 1 d . . . . .
H32A H 0.927294 0.340198 0.155965 0.093 Uiso 1 1 calc R U . . .
H32B H 0.991836 0.391326 0.204149 0.093 Uiso 1 1 calc R U . . .
H32C H 0.921242 0.420348 0.144650 0.093 Uiso 1 1 calc R U . . .
C37 C 0.7152(4) 0.13820(19) 0.19492(18) 0.0610(10) Uani 1 1 d . . . . .
H37A H 0.651229 0.102589 0.190619 0.073 Uiso 1 1 calc R U . . .
H37B H 0.734740 0.150411 0.236162 0.073 Uiso 1 1 calc R U . . .
C23 C 0.1571(4) 0.2115(2) 0.42084(18) 0.0632(11) Uani 1 1 d . . . . .
H23A H 0.117243 0.167408 0.423694 0.095 Uiso 1 1 calc R U . . .
H23B H 0.106770 0.247332 0.434281 0.095 Uiso 1 1 calc R U . . .
H23C H 0.237832 0.211058 0.444735 0.095 Uiso 1 1 calc R U . . .
C27 C 0.3082(5) 0.0736(2) 0.39568(18) 0.0690(12) Uani 1 1 d . . . . .
H27A H 0.354989 0.096901 0.428745 0.103 Uiso 1 1 calc R U . . .
H27B H 0.330623 0.025447 0.396613 0.103 Uiso 1 1 calc R U . . .
H27C H 0.220466 0.078034 0.397414 0.103 Uiso 1 1 calc R U . . .
C19 C 0.4311(4) 0.2322(3) 0.03844(17) 0.0739(13) Uani 1 1 d . . . . .
H19A H 0.409695 0.252519 0.000166 0.111 Uiso 1 1 calc R U . . .
H19B H 0.444840 0.183369 0.034487 0.111 Uiso 1 1 calc R U . . .
H19C H 0.505813 0.253477 0.058357 0.111 Uiso 1 1 calc R U . . .
C36 C 0.8279(4) 0.1133(2) 0.1726(2) 0.0667(11) Uani 1 1 d . . . . .
H36A H 0.808490 0.074227 0.146290 0.080 Uiso 1 1 calc R U . . .
H36B H 0.891740 0.099431 0.204712 0.080 Uiso 1 1 calc R U . . .
C21 C 0.2756(5) 0.1014(2) 0.11109(18) 0.0758(14) Uani 1 1 d . . . . .
H21A H 0.263278 0.107190 0.069169 0.114 Uiso 1 1 calc R U . . .
H21B H 0.200488 0.114017 0.126044 0.114 Uiso 1 1 calc R U . . .
H21C H 0.295604 0.053916 0.120659 0.114 Uiso 1 1 calc R U . . .
C26 C 0.2490(5) 0.0651(2) 0.26773(18) 0.0665(11) Uani 1 1 d . . . . .
H26A H 0.167178 0.056840 0.277664 0.100 Uiso 1 1 calc R U . . .
H26B H 0.288355 0.021539 0.261913 0.100 Uiso 1 1 calc R U . . .
H26C H 0.241977 0.091909 0.232258 0.100 Uiso 1 1 calc R U . . .
C24 C 0.0405(4) 0.1871(2) 0.29886(19) 0.0660(11) Uani 1 1 d . . . . .
H24A H 0.044484 0.195046 0.257980 0.099 Uiso 1 1 calc R U . . .
H24B H -0.035173 0.206797 0.308700 0.099 Uiso 1 1 calc R U . . .
H24C H 0.041639 0.138203 0.306461 0.099 Uiso 1 1 calc R U . . .
C28 C 0.4434(6) 0.4198(3) 0.0695(3) 0.144(4) Uani 1 1 d . . . . .
H28A H 0.439852 0.379152 0.045224 0.216 Uiso 1 1 calc R U . . .
H28B H 0.414434 0.459135 0.045788 0.216 Uiso 1 1 calc R U . . .
H28C H 0.391343 0.413279 0.099385 0.216 Uiso 1 1 calc R U . . .
C30 C 0.7029(7) 0.4288(4) 0.0471(2) 0.145(4) Uani 1 1 d . . . . .
H30A H 0.716569 0.380947 0.038390 0.218 Uiso 1 1 calc R U . . .
H30B H 0.781610 0.450609 0.060749 0.218 Uiso 1 1 calc R U . . .
H30C H 0.663425 0.451774 0.012169 0.218 Uiso 1 1 calc R U . . .
C29 C 0.6073(7) 0.5262(2) 0.1242(2) 0.114(2) Uani 1 1 d . . . . .
H29A H 0.555712 0.533590 0.154137 0.171 Uiso 1 1 calc R U . . .
H29B H 0.576877 0.553702 0.090343 0.171 Uiso 1 1 calc R U . . .
H29C H 0.691785 0.539294 0.138944 0.171 Uiso 1 1 calc R U . . .
H H 0.523(3) 0.2234(16) 0.2719(14) 0.037(8) Uiso 1 1 d . . . . .
H31C H 0.712(4) 0.3205(19) 0.2835(17) 0.054(10) Uiso 1 1 d . . . . .
H31A H 0.856(4) 0.328(2) 0.2874(19) 0.065(12) Uiso 1 1 d . . . . .
H31B H 0.794(4) 0.273(2) 0.2467(19) 0.066(12) Uiso 1 1 d . . . . .

loop_
_atom_site_aniso_label
_atom_site_aniso_U_11
_atom_site_aniso_U_22
_atom_site_aniso_U_33
_atom_site_aniso_U_23
_atom_site_aniso_U_13
_atom_site_aniso_U_12
Ca01 0.0423(3) 0.0321(3) 0.0270(3) 0.0055(2) 0.0060(2) 0.0012(2)
Al02 0.0386(4) 0.0299(4) 0.0259(4) 0.0037(3) 0.0054(3) 0.0016(3)
Si3 0.0470(5) 0.0445(5) 0.0327(4) 0.0090(4) 0.0075(4) -0.0051(4)
Si4 0.0508(5) 0.0348(4) 0.0367(4) 0.0115(3) 0.0075(4) 0.0034(4)
Si2 0.0608(5) 0.0323(4) 0.0330(4) 0.0048(3) 0.0058(4) -0.0073(4)
Si1 0.0425(5) 0.0491(5) 0.0422(5) 0.0098(4) 0.0082(4) -0.0003(4)
O1 0.0605(14) 0.0453(13) 0.0372(12) 0.0061(10) 0.0172(11) 0.0125(11)
N2 0.0427(13) 0.0338(13) 0.0279(12) 0.0042(10) 0.0030(10) 0.0060(11)
N1 0.0456(13) 0.0289(12) 0.0258(12) 0.0063(9) 0.0074(10) 0.0024(10)
N5 0.0454(14) 0.0384(13) 0.0289(12) 0.0056(10) 0.0038(11) -0.0036(11)
N4 0.0484(14) 0.0348(13) 0.0359(13) 0.0108(11) 0.0104(12) -0.0004(11)
N3 0.0517(15) 0.0422(15) 0.0296(13) 0.0020(11) 0.0015(12) -0.0014(12)
C6 0.0480(17) 0.0353(15) 0.0222(13) 0.0022(11) 0.0020(12) -0.0059(13)
C8 0.0508(18) 0.0400(16) 0.0260(14) 0.0006(12) 0.0036(13) 0.0001(14)
C9 0.0485(17) 0.0455(17) 0.0243(14) 0.0022(12) 0.0097(13) -0.0044(14)
C7 0.0453(16) 0.0381(16) 0.0241(14) 0.0036(12) 0.0011(12) -0.0034(13)
C10 0.0502(17) 0.0389(16) 0.0248(14) 0.0046(12) 0.0013(13) -0.0059(14)
C5 0.0501(17) 0.0362(16) 0.0273(14) 0.0037(12) 0.0050(13) -0.0024(13)
C1 0.0546(18) 0.0301(15) 0.0325(15) 0.0076(12) 0.0086(14) 0.0051(13)
C11 0.0470(17) 0.0378(16) 0.0285(14) 0.0049(12) 0.0021(13) 0.0029(13)
C15 0.0537(18) 0.0331(15) 0.0331(15) 0.0061(12) 0.0075(14) 0.0069(14)
C16 0.0482(18) 0.0475(18) 0.0342(16) 0.0065(14) -0.0009(14) 0.0067(15)
C17 0.0477(18) 0.0525(19) 0.0337(16) 0.0065(14) -0.0017(14) -0.0097(15)
C13 0.0473(17) 0.0538(19) 0.0290(15) 0.0105(14) 0.0094(13) 0.0025(15)
C14 0.073(2) 0.050(2) 0.0407(18) 0.0037(15) 0.0172(17) 0.0120(18)
C31 0.054(2) 0.054(2) 0.0339(17) 0.0075(15) 0.0038(16) -0.0012(17)
C20 0.075(2) 0.0413(18) 0.0410(18) -0.0033(15) -0.0017(17) -0.0049(17)
C2 0.073(2) 0.0289(16) 0.050(2) 0.0040(14) 0.0036(18) -0.0014(16)
C18 0.056(2) 0.061(2) 0.0308(16) 0.0051(15) -0.0007(15) -0.0047(17)
C12 0.063(2) 0.0455(18) 0.0325(16) 0.0114(14) 0.0079(15) -0.0016(16)
C4 0.075(2) 0.0423(18) 0.0361(17) 0.0038(14) -0.0017(17) -0.0128(17)
C22 0.0491(19) 0.059(2) 0.052(2) 0.0073(17) 0.0135(16) 0.0107(17)
C25 0.078(3) 0.0319(17) 0.056(2) 0.0003(15) 0.0103(19) 0.0100(17)
C34 0.060(2) 0.082(3) 0.0312(17) -0.0004(17) 0.0163(16) 0.010(2)
C3 0.089(3) 0.0379(18) 0.0450(19) -0.0038(15) 0.0118(19) -0.0123(18)
C33 0.077(3) 0.051(2) 0.059(2) 0.0045(18) 0.008(2) -0.022(2)
C35 0.062(2) 0.091(3) 0.042(2) -0.006(2) 0.0122(18) 0.017(2)
C32 0.055(2) 0.080(3) 0.050(2) 0.010(2) 0.0066(18) -0.007(2)
C37 0.083(3) 0.0419(19) 0.060(2) 0.0067(17) 0.019(2) 0.0206(19)
C23 0.063(2) 0.075(3) 0.056(2) 0.015(2) 0.0238(19) 0.006(2)
C27 0.108(3) 0.048(2) 0.055(2) 0.0183(18) 0.026(2) 0.005(2)
C19 0.073(3) 0.114(4) 0.0346(19) 0.015(2) 0.0082(19) 0.007(3)
C36 0.069(3) 0.059(2) 0.069(3) -0.014(2) 0.001(2) 0.020(2)
C21 0.118(4) 0.053(2) 0.050(2) -0.0053(19) -0.008(2) -0.024(2)
C26 0.097(3) 0.045(2) 0.056(2) -0.0059(17) 0.005(2) -0.022(2)
C24 0.052(2) 0.073(3) 0.071(3) 0.015(2) 0.0000(19) -0.007(2)
C28 0.115(5) 0.121(5) 0.165(6) 0.106(5) -0.079(5) -0.056(4)
C30 0.176(6) 0.212(8) 0.063(3) 0.085(4) 0.066(4) 0.127(6)
C29 0.197(7) 0.052(3) 0.080(3) 0.010(2) -0.021(4) 0.042(4)

loop_
_atom_type_symbol
_atom_type_description
_atom_type_scat_dispersion_real
_atom_type_scat_dispersion_imag
_atom_type_scat_source
C C 0.0181 0.0091 'International Tables Vol C Tables 4.2.6.8 and 6.1.1.4'
H H 0.0000 0.0000 'International Tables Vol C Tables 4.2.6.8 and 6.1.1.4'
Al Al 0.2130 0.2455 'International Tables Vol C Tables 4.2.6.8 and 6.1.1.4'
Ca Ca 0.3641 1.2855 'International Tables Vol C Tables 4.2.6.8 and 6.1.1.4'
N N 0.0311 0.0180 'International Tables Vol C Tables 4.2.6.8 and 6.1.1.4'
O O 0.0492 0.0322 'International Tables Vol C Tables 4.2.6.8 and 6.1.1.4'
Si Si 0.2541 0.3302 'International Tables Vol C Tables 4.2.6.8 and 6.1.1.4'

loop_
_geom_angle_atom_site_label_1
_geom_angle_atom_site_label_2
_geom_angle_atom_site_label_3
_geom_angle
_geom_angle_site_symmetry_1
_geom_angle_site_symmetry_3
_geom_angle_publ_flag
O1 Ca01 N2 148.50(8) . . ?
O1 Ca01 N3 89.30(9) . . ?
O1 Ca01 H 89.2(7) . . ?
N2 Ca01 N3 74.54(9) . . ?
N2 Ca01 H 64.1(7) . . ?
N4 Ca01 O1 100.77(9) . . ?
N4 Ca01 N2 110.34(9) . . ?
N4 Ca01 N3 130.28(9) . . ?
N4 Ca01 H 139.4(7) . . ?
N3 Ca01 H 88.7(7) . . ?
Ca01 Al02 H 46.0(12) . . ?
N2 Al02 Ca01 50.35(8) . . ?
N2 Al02 H 95.8(12) . . ?
N1 Al02 Ca01 98.93(8) . . ?
N1 Al02 N2 90.14(11) . . ?
N1 Al02 H 108.6(11) . . ?
N5 Al02 Ca01 138.88(9) . . ?
N5 Al02 N2 123.53(12) . . ?
N5 Al02 N1 122.18(11) . . ?
N5 Al02 H 112.2(12) . . ?
N4 Si3 C31 108.18(15) . . ?
N4 Si3 C33 116.02(17) . . ?
N4 Si3 C32 115.26(16) . . ?
C33 Si3 C31 105.06(18) . . ?
C33 Si3 C32 105.5(2) . . ?
C32 Si3 C31 105.96(19) . . ?
N4 Si4 C28 111.79(19) . . ?
N4 Si4 C30 112.68(19) . . ?
N4 Si4 C29 114.83(19) . . ?
C28 Si4 C30 108.1(4) . . ?
C28 Si4 C29 104.5(3) . . ?
C30 Si4 C29 104.3(4) . . ?
N5 Si2 C25 113.37(15) . . ?
N5 Si2 C27 112.26(16) . . ?
N5 Si2 C26 111.86(17) . . ?
C25 Si2 C27 106.2(2) . . ?
C25 Si2 C26 106.7(2) . . ?
C27 Si2 C26 105.9(2) . . ?
N5 Si1 C22 111.37(15) . . ?
N5 Si1 C23 114.68(16) . . ?
N5 Si1 C24 111.22(18) . . ?
C22 Si1 C23 106.53(19) . . ?
C22 Si1 C24 106.57(19) . . ?
C24 Si1 C23 106.0(2) . . ?
C34 O1 Ca01 122.4(2) . . ?
C34 O1 C37 108.6(3) . . ?
C37 O1 Ca01 126.7(2) . . ?
Al02 N2 Ca01 93.35(10) . . ?
C15 N2 Ca01 111.85(19) . . ?
C15 N2 Al02 108.76(18) . . ?
C16 N2 Ca01 102.00(18) . . ?
C16 N2 Al02 127.1(2) . . ?
C16 N2 C15 111.4(2) . . ?
C5 N1 Al02 132.7(2) . . ?
C5 N1 C1 115.0(2) . . ?
C1 N1 Al02 110.08(18) . . ?
Si2 N5 Al02 121.63(15) . . ?
Si2 N5 Si1 118.86(15) . . ?
Si1 N5 Al02 119.47(15) . . ?
Si3 N4 Ca01 107.80(12) . . ?
Si3 N4 Si4 122.77(15) . . ?
Si4 N4 Ca01 129.41(15) . . ?
C17 N3 Ca01 104.22(18) . . ?
C17 N3 C20 110.5(3) . . ?
C17 N3 C18 109.2(3) . . ?
C20 N3 Ca01 109.5(2) . . ?
C20 N3 C18 111.6(3) . . ?
C18 N3 Ca01 111.6(2) . . ?
C8 C6 C5 117.4(3) . . ?
C7 C6 C8 120.1(3) . . ?
C7 C6 C5 122.4(3) . . ?
C6 C8 C14 121.0(3) . . ?
C9 C8 C6 118.6(3) . . ?
C9 C8 C14 120.4(3) . . ?
C8 C9 H9 118.8 . . ?
C10 C9 C8 122.4(3) . . ?
C10 C9 H9 118.8 . . ?
C6 C7 C11 118.7(3) . . ?
C6 C7 C13 121.9(3) . . ?
C11 C7 C13 119.4(3) . . ?
C9 C10 C12 121.4(3) . . ?
C11 C10 C9 118.0(3) . . ?
C11 C10 C12 120.6(3) . . ?
N1 C5 C6 117.0(3) . . ?
C4 C5 N1 122.0(3) . . ?
C4 C5 C6 120.3(3) . . ?
N1 C1 H1 107.1 . . ?
N1 C1 C15 109.3(2) . . ?
N1 C1 C2 112.0(2) . . ?
C15 C1 H1 107.1 . . ?
C2 C1 H1 107.1 . . ?
C2 C1 C15 114.0(3) . . ?
C7 C11 H11 118.9 . . ?
C10 C11 C7 122.1(3) . . ?
C10 C11 H11 118.9 . . ?
N2 C15 C1 109.8(2) . . ?
N2 C15 H15A 109.7 . . ?
N2 C15 H15B 109.7 . . ?
C1 C15 H15A 109.7 . . ?
C1 C15 H15B 109.7 . . ?
H15A C15 H15B 108.2 . . ?
Ca01 C16 H16A 83.0 . . ?
Ca01 C16 H16B 159.8 . . ?
N2 C16 Ca01 50.65(14) . . ?
N2 C16 H16A 109.2 . . ?
N2 C16 H16B 109.2 . . ?
N2 C16 C17 112.0(3) . . ?
H16A C16 H16B 107.9 . . ?
C17 C16 Ca01 81.88(19) . . ?
C17 C16 H16A 109.2 . . ?
C17 C16 H16B 109.2 . . ?
N3 C17 C16 113.6(3) . . ?
N3 C17 H17A 108.8 . . ?
N3 C17 H17B 108.8 . . ?
C16 C17 H17A 108.8 . . ?
C16 C17 H17B 108.8 . . ?
H17A C17 H17B 107.7 . . ?
C7 C13 H13A 109.5 . . ?
C7 C13 H13B 109.5 . . ?
C7 C13 H13C 109.5 . . ?
H13A C13 H13B 109.5 . . ?
H13A C13 H13C 109.5 . . ?
H13B C13 H13C 109.5 . . ?
C8 C14 H14A 109.5 . . ?
C8 C14 H14B 109.5 . . ?
C8 C14 H14C 109.5 . . ?
H14A C14 H14B 109.5 . . ?
H14A C14 H14C 109.5 . . ?
H14B C14 H14C 109.5 . . ?
Ca01 C31 H31C 68(2) . . ?
Ca01 C31 H31A 174(3) . . ?
Ca01 C31 H31B 75(3) . . ?
Si3 C31 Ca01 79.61(12) . . ?
Si3 C31 H31C 111(2) . . ?
Si3 C31 H31A 105(3) . . ?
Si3 C31 H31B 117(3) . . ?
H31C C31 H31A 106(3) . . ?
H31C C31 H31B 110(3) . . ?
H31A C31 H31B 106(4) . . ?
N3 C20 H20A 108.3 . . ?
N3 C20 H20B 108.3 . . ?
N3 C20 C21 116.0(3) . . ?
H20A C20 H20B 107.4 . . ?
C21 C20 H20A 108.3 . . ?
C21 C20 H20B 108.3 . . ?
C1 C2 H2 120.8 . . ?
C3 C2 C1 118.3(3) . . ?
C3 C2 H2 120.8 . . ?
N3 C18 H18A 109.0 . . ?
N3 C18 H18B 109.0 . . ?
N3 C18 C19 113.1(3) . . ?
H18A C18 H18B 107.8 . . ?
C19 C18 H18A 109.0 . . ?
C19 C18 H18B 109.0 . . ?
C10 C12 H12A 109.5 . . ?
C10 C12 H12B 109.5 . . ?
C10 C12 H12C 109.5 . . ?
H12A C12 H12B 109.5 . . ?
H12A C12 H12C 109.5 . . ?
H12B C12 H12C 109.5 . . ?
C5 C4 H4 120.7 . . ?
C5 C4 C3 118.7(3) . . ?
C3 C4 H4 120.7 . . ?
Si1 C22 H22A 109.5 . . ?
Si1 C22 H22B 109.5 . . ?
Si1 C22 H22C 109.5 . . ?
H22A C22 H22B 109.5 . . ?
H22A C22 H22C 109.5 . . ?
H22B C22 H22C 109.5 . . ?
Si2 C25 H25A 109.5 . . ?
Si2 C25 H25B 109.5 . . ?
Si2 C25 H25C 109.5 . . ?
H25A C25 H25B 109.5 . . ?
H25A C25 H25C 109.5 . . ?
H25B C25 H25C 109.5 . . ?
O1 C34 H34A 110.9 . . ?
O1 C34 H34B 110.9 . . ?
O1 C34 C35 104.5(3) . . ?
H34A C34 H34B 108.9 . . ?
C35 C34 H34A 110.9 . . ?
C35 C34 H34B 110.9 . . ?
C2 C3 C4 119.2(3) . . ?
C2 C3 H3 120.4 . . ?
C4 C3 H3 120.4 . . ?
Si3 C33 H33A 109.5 . . ?
Si3 C33 H33B 109.5 . . ?
Si3 C33 H33C 109.5 . . ?
H33A C33 H33B 109.5 . . ?
H33A C33 H33C 109.5 . . ?
H33B C33 H33C 109.5 . . ?
C34 C35 H35A 111.4 . . ?
C34 C35 H35B 111.4 . . ?
C34 C35 C36 101.8(3) . . ?
H35A C35 H35B 109.3 . . ?
C36 C35 H35A 111.4 . . ?
C36 C35 H35B 111.4 . . ?
Si3 C32 H32A 109.5 . . ?
Si3 C32 H32B 109.5 . . ?
Si3 C32 H32C 109.5 . . ?
H32A C32 H32B 109.5 . . ?
H32A C32 H32C 109.5 . . ?
H32B C32 H32C 109.5 . . ?
O1 C37 H37A 110.4 . . ?
O1 C37 H37B 110.4 . . ?
O1 C37 C36 106.4(3) . . ?
H37A C37 H37B 108.6 . . ?
C36 C37 H37A 110.4 . . ?
C36 C37 H37B 110.4 . . ?
Si1 C23 H23A 109.5 . . ?
Si1 C23 H23B 109.5 . . ?
Si1 C23 H23C 109.5 . . ?
H23A C23 H23B 109.5 . . ?
H23A C23 H23C 109.5 . . ?
H23B C23 H23C 109.5 . . ?
Si2 C27 H27A 109.5 . . ?
Si2 C27 H27B 109.5 . . ?
Si2 C27 H27C 109.5 . . ?
H27A C27 H27B 109.5 . . ?
H27A C27 H27C 109.5 . . ?
H27B C27 H27C 109.5 . . ?
C18 C19 H19A 109.5 . . ?
C18 C19 H19B 109.5 . . ?
C18 C19 H19C 109.5 . . ?
H19A C19 H19B 109.5 . . ?
H19A C19 H19C 109.5 . . ?
H19B C19 H19C 109.5 . . ?
C35 C36 H36A 110.9 . . ?
C35 C36 H36B 110.9 . . ?
C37 C36 C35 104.1(3) . . ?
C37 C36 H36A 110.9 . . ?
C37 C36 H36B 110.9 . . ?
H36A C36 H36B 109.0 . . ?
C20 C21 H21A 109.5 . . ?
C20 C21 H21B 109.5 . . ?
C20 C21 H21C 109.5 . . ?
H21A C21 H21B 109.5 . . ?
H21A C21 H21C 109.5 . . ?
H21B C21 H21C 109.5 . . ?
Si2 C26 H26A 109.5 . . ?
Si2 C26 H26B 109.5 . . ?
Si2 C26 H26C 109.5 . . ?
H26A C26 H26B 109.5 . . ?
H26A C26 H26C 109.5 . . ?
H26B C26 H26C 109.5 . . ?
Si1 C24 H24A 109.5 . . ?
Si1 C24 H24B 109.5 . . ?
Si1 C24 H24C 109.5 . . ?
H24A C24 H24B 109.5 . . ?
H24A C24 H24C 109.5 . . ?
H24B C24 H24C 109.5 . . ?
Si4 C28 H28A 109.5 . . ?
Si4 C28 H28B 109.5 . . ?
Si4 C28 H28C 109.5 . . ?
H28A C28 H28B 109.5 . . ?
H28A C28 H28C 109.5 . . ?
H28B C28 H28C 109.5 . . ?
Si4 C30 H30A 109.5 . . ?
Si4 C30 H30B 109.5 . . ?
Si4 C30 H30C 109.5 . . ?
H30A C30 H30B 109.5 . . ?
H30A C30 H30C 109.5 . . ?
H30B C30 H30C 109.5 . . ?
Si4 C29 H29A 109.5 . . ?
Si4 C29 H29B 109.5 . . ?
Si4 C29 H29C 109.5 . . ?
H29A C29 H29B 109.5 . . ?
H29A C29 H29C 109.5 . . ?
H29B C29 H29C 109.5 . . ?

loop_
_geom_bond_atom_site_label_1
_geom_bond_atom_site_label_2
_geom_bond_distance
_geom_bond_site_symmetry_2
_geom_bond_publ_flag
Ca01 O1 2.363(2) . ?
Ca01 N2 2.467(3) . ?
Ca01 N4 2.309(3) . ?
Ca01 N3 2.574(3) . ?
Ca01 H 2.39(3) . ?
Al02 N2 1.897(2) . ?
Al02 N1 1.868(3) . ?
Al02 N5 1.837(3) . ?
Al02 H 1.57(3) . ?
Si3 N4 1.693(3) . ?
Si3 C31 1.884(4) . ?
Si3 C33 1.881(4) . ?
Si3 C32 1.882(4) . ?
Si4 N4 1.695(3) . ?
Si4 C28 1.846(5) . ?
Si4 C30 1.856(5) . ?
Si4 C29 1.869(5) . ?
Si2 N5 1.733(3) . ?
Si2 C25 1.858(4) . ?
Si2 C27 1.865(4) . ?
Si2 C26 1.872(4) . ?
Si1 N5 1.743(3) . ?
Si1 C22 1.866(4) . ?
Si1 C23 1.883(4) . ?
Si1 C24 1.872(4) . ?
O1 C34 1.445(4) . ?
O1 C37 1.461(4) . ?
N2 C15 1.471(4) . ?
N2 C16 1.466(4) . ?
N1 C5 1.376(4) . ?
N1 C1 1.484(4) . ?
N3 C17 1.480(4) . ?
N3 C20 1.483(4) . ?
N3 C18 1.486(4) . ?
C6 C8 1.411(4) . ?
C6 C7 1.395(4) . ?
C6 C5 1.499(4) . ?
C8 C9 1.391(4) . ?
C8 C14 1.507(5) . ?
C9 H9 0.9500 . ?
C9 C10 1.383(5) . ?
C7 C11 1.403(4) . ?
C7 C13 1.504(4) . ?
C10 C11 1.382(4) . ?
C10 C12 1.504(4) . ?
C5 C4 1.362(5) . ?
C1 H1 1.0000 . ?
C1 C15 1.518(4) . ?
C1 C2 1.485(4) . ?
C11 H11 0.9500 . ?
C15 H15A 0.9900 . ?
C15 H15B 0.9900 . ?
C16 H16A 0.9900 . ?
C16 H16B 0.9900 . ?
C16 C17 1.511(5) . ?
C17 H17A 0.9900 . ?
C17 H17B 0.9900 . ?
C13 H13A 0.9800 . ?
C13 H13B 0.9800 . ?
C13 H13C 0.9800 . ?
C14 H14A 0.9800 . ?
C14 H14B 0.9800 . ?
C14 H14C 0.9800 . ?
C31 H31C 1.03(4) . ?
C31 H31A 0.95(4) . ?
C31 H31B 0.96(5) . ?
C20 H20A 0.9900 . ?
C20 H20B 0.9900 . ?
C20 C21 1.530(5) . ?
C2 H2 0.9500 . ?
C2 C3 1.335(5) . ?
C18 H18A 0.9900 . ?
C18 H18B 0.9900 . ?
C18 C19 1.512(6) . ?
C12 H12A 0.9800 . ?
C12 H12B 0.9800 . ?
C12 H12C 0.9800 . ?
C4 H4 0.9500 . ?
C4 C3 1.445(5) . ?
C22 H22A 0.9800 . ?
C22 H22B 0.9800 . ?
C22 H22C 0.9800 . ?
C25 H25A 0.9800 . ?
C25 H25B 0.9800 . ?
C25 H25C 0.9800 . ?
C34 H34A 0.9900 . ?
C34 H34B 0.9900 . ?
C34 C35 1.513(5) . ?
C3 H3 0.9500 . ?
C33 H33A 0.9800 . ?
C33 H33B 0.9800 . ?
C33 H33C 0.9800 . ?
C35 H35A 0.9900 . ?
C35 H35B 0.9900 . ?
C35 C36 1.519(6) . ?
C32 H32A 0.9800 . ?
C32 H32B 0.9800 . ?
C32 H32C 0.9800 . ?
C37 H37A 0.9900 . ?
C37 H37B 0.9900 . ?
C37 C36 1.504(6) . ?
C23 H23A 0.9800 . ?
C23 H23B 0.9800 . ?
C23 H23C 0.9800 . ?
C27 H27A 0.9800 . ?
C27 H27B 0.9800 . ?
C27 H27C 0.9800 . ?
C19 H19A 0.9800 . ?
C19 H19B 0.9800 . ?
C19 H19C 0.9800 . ?
C36 H36A 0.9900 . ?
C36 H36B 0.9900 . ?
C21 H21A 0.9800 . ?
C21 H21B 0.9800 . ?
C21 H21C 0.9800 . ?
C26 H26A 0.9800 . ?
C26 H26B 0.9800 . ?
C26 H26C 0.9800 . ?
C24 H24A 0.9800 . ?
C24 H24B 0.9800 . ?
C24 H24C 0.9800 . ?
C28 H28A 0.9800 . ?
C28 H28B 0.9800 . ?
C28 H28C 0.9800 . ?
C30 H30A 0.9800 . ?
C30 H30B 0.9800 . ?
C30 H30C 0.9800 . ?
C29 H29A 0.9800 . ?
C29 H29B 0.9800 . ?
C29 H29C 0.9800 . ?

loop_
_geom_torsion_atom_site_label_1
_geom_torsion_atom_site_label_2
_geom_torsion_atom_site_label_3
_geom_torsion_atom_site_label_4
_geom_torsion
_geom_torsion_site_symmetry_1
_geom_torsion_site_symmetry_2
_geom_torsion_site_symmetry_3
_geom_torsion_site_symmetry_4
_geom_torsion_publ_flag
Ca01 Al02 N2 C15 -114.4(2) . . . . ?
Ca01 Al02 N2 C16 107.8(3) . . . . ?
Ca01 Al02 N1 C5 -120.4(3) . . . . ?
Ca01 Al02 N1 C1 41.5(2) . . . . ?
Ca01 Al02 N5 Si2 56.4(2) . . . . ?
Ca01 Al02 N5 Si1 -121.37(14) . . . . ?
Ca01 O1 C34 C35 137.4(3) . . . . ?
Ca01 O1 C37 C36 -158.7(2) . . . . ?
Ca01 N2 C15 C1 -71.0(3) . . . . ?
Ca01 N2 C16 C17 58.1(3) . . . . ?
Ca01 N3 C17 C16 33.0(3) . . . . ?
Ca01 N3 C20 C21 177.6(3) . . . . ?
Ca01 N3 C18 C19 59.5(4) . . . . ?
Ca01 C16 C17 N3 -26.1(2) . . . . ?
Al02 N2 C15 C1 30.7(3) . . . . ?
Al02 N2 C16 Ca01 -103.6(2) . . . . ?
Al02 N2 C16 C17 -45.6(4) . . . . ?
Al02 N1 C5 C6 -13.1(4) . . . . ?
Al02 N1 C5 C4 176.9(3) . . . . ?
Al02 N1 C1 C15 27.0(3) . . . . ?
Al02 N1 C1 C2 154.3(2) . . . . ?
O1 C34 C35 C36 37.6(4) . . . . ?
O1 C37 C36 C35 19.3(4) . . . . ?
N2 Al02 N1 C5 -170.2(3) . . . . ?
N2 Al02 N1 C1 -8.3(2) . . . . ?
N2 Al02 N5 Si2 122.47(16) . . . . ?
N2 Al02 N5 Si1 -55.3(2) . . . . ?
N2 C16 C17 N3 -67.7(3) . . . . ?
N1 Al02 N2 Ca01 101.52(10) . . . . ?
N1 Al02 N2 C15 -12.9(2) . . . . ?
N1 Al02 N2 C16 -150.7(3) . . . . ?
N1 Al02 N5 Si2 -122.68(16) . . . . ?
N1 Al02 N5 Si1 59.59(19) . . . . ?
N1 C5 C4 C3 14.4(5) . . . . ?
N1 C1 C15 N2 -37.8(3) . . . . ?
N1 C1 C2 C3 37.4(5) . . . . ?
N5 Al02 N2 Ca01 -128.65(12) . . . . ?
N5 Al02 N2 C15 116.9(2) . . . . ?
N5 Al02 N2 C16 -20.9(3) . . . . ?
N5 Al02 N1 C5 59.0(3) . . . . ?
N5 Al02 N1 C1 -139.2(2) . . . . ?
N4 Si3 C31 Ca01 -0.37(14) . . . . ?
C6 C8 C9 C10 1.1(5) . . . . ?
C6 C7 C11 C10 0.1(4) . . . . ?
C6 C5 C4 C3 -155.3(3) . . . . ?
C8 C6 C7 C11 2.3(4) . . . . ?
C8 C6 C7 C13 -176.6(3) . . . . ?
C8 C6 C5 N1 -95.2(3) . . . . ?
C8 C6 C5 C4 75.0(4) . . . . ?
C8 C9 C10 C11 1.1(5) . . . . ?
C8 C9 C10 C12 -178.7(3) . . . . ?
C9 C10 C11 C7 -1.7(5) . . . . ?
C7 C6 C8 C9 -2.8(4) . . . . ?
C7 C6 C8 C14 176.7(3) . . . . ?
C7 C6 C5 N1 86.5(4) . . . . ?
C7 C6 C5 C4 -103.3(4) . . . . ?
C5 N1 C1 C15 -167.6(3) . . . . ?
C5 N1 C1 C2 -40.3(4) . . . . ?
C5 C6 C8 C9 178.8(3) . . . . ?
C5 C6 C8 C14 -1.6(4) . . . . ?
C5 C6 C7 C11 -179.5(3) . . . . ?
C5 C6 C7 C13 1.6(4) . . . . ?
C5 C4 C3 C2 -18.2(6) . . . . ?
C1 N1 C5 C6 -174.3(3) . . . . ?
C1 N1 C5 C4 15.7(4) . . . . ?
C1 C2 C3 C4 -8.9(6) . . . . ?
C15 N2 C16 Ca01 119.5(2) . . . . ?
C15 N2 C16 C17 177.5(3) . . . . ?
C15 C1 C2 C3 162.1(3) . . . . ?
C16 N2 C15 C1 175.6(3) . . . . ?
C17 N3 C20 C21 63.4(4) . . . . ?
C17 N3 C18 C19 174.2(3) . . . . ?
C13 C7 C11 C10 179.0(3) . . . . ?
C14 C8 C9 C10 -178.4(3) . . . . ?
C31 Si3 N4 Ca01 0.50(19) . . . . ?
C31 Si3 N4 Si4 179.34(19) . . . . ?
C20 N3 C17 C16 150.6(3) . . . . ?
C20 N3 C18 C19 -63.3(4) . . . . ?
C2 C1 C15 N2 -164.0(3) . . . . ?
C18 N3 C17 C16 -86.3(3) . . . . ?
C18 N3 C20 C21 -58.4(4) . . . . ?
C12 C10 C11 C7 178.1(3) . . . . ?
C22 Si1 N5 Al02 1.4(2) . . . . ?
C22 Si1 N5 Si2 -176.43(17) . . . . ?
C25 Si2 N5 Al02 16.8(2) . . . . ?
C25 Si2 N5 Si1 -165.47(17) . . . . ?
C34 O1 C37 C36 4.5(4) . . . . ?
C34 C35 C36 C37 -34.5(4) . . . . ?
C33 Si3 N4 Ca01 -117.19(17) . . . . ?
C33 Si3 N4 Si4 61.7(2) . . . . ?
C33 Si3 C31 Ca01 124.14(16) . . . . ?
C32 Si3 N4 Ca01 118.85(18) . . . . ?
C32 Si3 N4 Si4 -62.3(3) . . . . ?
C32 Si3 C31 Ca01 -124.50(15) . . . . ?
C37 O1 C34 C35 -26.7(4) . . . . ?
C23 Si1 N5 Al02 -119.7(2) . . . . ?
C23 Si1 N5 Si2 62.5(2) . . . . ?
C27 Si2 N5 Al02 137.1(2) . . . . ?
C27 Si2 N5 Si1 -45.1(2) . . . . ?
C26 Si2 N5 Al02 -104.0(2) . . . . ?
C26 Si2 N5 Si1 73.8(2) . . . . ?
C24 Si1 N5 Al02 120.08(19) . . . . ?
C24 Si1 N5 Si2 -57.7(2) . . . . ?
C28 Si4 N4 Ca01 9.9(4) . . . . ?
C28 Si4 N4 Si3 -168.7(4) . . . . ?
C30 Si4 N4 Ca01 -112.1(4) . . . . ?
C30 Si4 N4 Si3 69.3(4) . . . . ?
C29 Si4 N4 Ca01 128.7(3) . . . . ?
C29 Si4 N4 Si3 -49.9(4) . . . . ?

loop_
_smtbx_masks_void_nr
_smtbx_masks_void_average_x
_smtbx_masks_void_average_y
_smtbx_masks_void_average_z
_smtbx_masks_void_volume
_smtbx_masks_void_count_electrons
_smtbx_masks_void_content
1 -0.891 0.000 0.000 318.9 51.3 '1.1 hexane'
2 0.011 0.500 0.500 318.9 51.3 '1.1 hexane'
